data_1553352
loop_
_publ_author_name
'Zhang, Ruifei'
'Feng, Xiao'
'Su, Guozhu'
'Mu, Zejing'
'Zhang, Hexinge'
'Zhao, Yanan'
'Jiao, Shungang'
'Cao, Lan'
'Chen, Suyile'
'Tu, Pengfei'
'Chai, Xingyun'

_publ_section_title
;
 Bioactive Sesquiterpenoids from the Peeled Stems of Syringa pinnatifolia.
;
_journal_issue 8
_journal_name_full 'Journal of natural products'
_journal_page_first 1711
_journal_page_last 1720
_journal_paper_doi 10.1021/acs.jnatprod.7b01071
_journal_volume 81
_journal_year 2018
_chemical_formula_moiety 'C16 H26 O3'
_chemical_formula_sum 'C16 H26 O3'
_chemical_formula_weight 266.37
_chemical_melting_point 433.6(2)
_space_group_crystal_system triclinic
_space_group_IT_number 2
_space_group_name_Hall '-P 1'
_space_group_name_H-M_alt 'P -1'
_atom_sites_solution_hydrogens geom
_atom_sites_solution_primary direct
_atom_sites_solution_secondary difmap
_audit_creation_date 2017-05-09
_audit_creation_method
;
  Olex2 1.1
  (compiled 2011.02.15 svn.r1672, GUI svn.r3494)
;
_cell_angle_alpha 63.805(9)
_cell_angle_beta 72.976(7)
_cell_angle_gamma 85.623(7)
_cell_formula_units_Z 2
_cell_length_a 7.4903(6)
_cell_length_b 10.5587(10)
_cell_length_c 11.2330(9)
_cell_measurement_reflns_used 5331
_cell_measurement_temperature 105.9
_cell_measurement_theta_max 70.9676
_cell_measurement_theta_min 4.5793
_cell_volume 760.77(13)
_computing_cell_refinement
;
CrysAlisPro, Agilent Technologies,
Version 1.171.35.11 (release 16-05-2011 CrysAlis171 .NET)
(compiled May 16 2011,17:55:39)
;
_computing_data_collection
;
CrysAlisPro, Agilent Technologies,
Version 1.171.35.11 (release 16-05-2011 CrysAlis171 .NET)
(compiled May 16 2011,17:55:39)
;
_computing_data_reduction
;
CrysAlisPro, Agilent Technologies,
Version 1.171.35.11 (release 16-05-2011 CrysAlis171 .NET)
(compiled May 16 2011,17:55:39)
;
_computing_molecular_graphics
;
O. V. Dolomanov, L. J. Bourhis, R. J. Gildea, J. A. K. Howard and H. Puschmann,
OLEX2: a complete structure solution, refinement and analysis program.
J. Appl. Cryst. (2009). 42, 339-341.
;
_computing_publication_material
;
O. V. Dolomanov, L. J. Bourhis, R. J. Gildea, J. A. K. Howard and H. Puschmann,
OLEX2: a complete structure solution, refinement and analysis program.
J. Appl. Cryst. (2009). 42, 339-341.
;
_computing_structure_refinement 'SHELXL-97 (Sheldrick, 1997)'
_computing_structure_solution 'A short history of SHELX (Sheldrick, 2007)/Bruker'
_diffrn_ambient_temperature 105.9
_diffrn_detector_area_resol_mean 16.0971
_diffrn_measured_fraction_theta_full 0.983
_diffrn_measured_fraction_theta_max 0.983
_diffrn_measurement_details
;
#__ type_ start__ end____ width___ exp.time_
  1 omega  -26.00   14.00   1.0000    1.5000
omega____ theta____ kappa____ phi______ frames
    -       -8.5000  -77.0000  -60.0000 40

#__ type_ start__ end____ width___ exp.time_
  2 omega  -21.00    5.00   1.0000    1.5000
omega____ theta____ kappa____ phi______ frames
    -       -8.5000  -37.0000   60.0000 26

#__ type_ start__ end____ width___ exp.time_
  3 omega  -73.00  -37.00   1.0000    1.5000
omega____ theta____ kappa____ phi______ frames
    -       -8.5000  -37.0000   60.0000 36

#__ type_ start__ end____ width___ exp.time_
  4 omega  -70.00  -37.00   1.0000    1.5000
omega____ theta____ kappa____ phi______ frames
    -       -8.5000  -77.0000  -60.0000 33

#__ type_ start__ end____ width___ exp.time_
  5 omega   10.00   37.00   1.0000    1.5000
omega____ theta____ kappa____ phi______ frames
    -       36.7919   77.0000  -60.0000 27

#__ type_ start__ end____ width___ exp.time_
  6 omega  -11.00   61.00   1.0000    1.5000
omega____ theta____ kappa____ phi______ frames
    -       36.7919  -77.0000  150.0000 72

#__ type_ start__ end____ width___ exp.time_
  7 omega  -15.00   62.00   1.0000    1.5000
omega____ theta____ kappa____ phi______ frames
    -       36.7919  -77.0000 -120.0000 77

#__ type_ start__ end____ width___ exp.time_
  8 omega  -26.00   62.00   1.0000    1.5000
omega____ theta____ kappa____ phi______ frames
    -       36.7919  -77.0000  -30.0000 88

#__ type_ start__ end____ width___ exp.time_
  9 omega   77.00  103.00   1.0000    1.5000
omega____ theta____ kappa____ phi______ frames
    -       36.7919   77.0000  -60.0000 26

#__ type_ start__ end____ width___ exp.time_
 10 omega  -23.00   64.00   1.0000    1.5000
omega____ theta____ kappa____ phi______ frames
    -       36.7919  -77.0000   60.0000 87

#__ type_ start__ end____ width___ exp.time_
 11 omega    4.00   29.00   1.0000    1.5000
omega____ theta____ kappa____ phi______ frames
    -       40.0000   94.0000  130.0000 25

#__ type_ start__ end____ width___ exp.time_
 12 omega    8.00   33.00   1.0000    1.5000
omega____ theta____ kappa____ phi______ frames
    -       40.0000   86.0000   29.0000 25

#__ type_ start__ end____ width___ exp.time_
 13 omega   11.00   36.00   1.0000    1.5000
omega____ theta____ kappa____ phi______ frames
    -       44.0000   88.0000   80.0000 25

#__ type_ start__ end____ width___ exp.time_
 14 omega   11.00   36.00   1.0000    1.5000
omega____ theta____ kappa____ phi______ frames
    -       44.0000   88.0000  -74.0000 25

#__ type_ start__ end____ width___ exp.time_
 15 omega   10.00   35.00   1.0000    1.5000
omega____ theta____ kappa____ phi______ frames
    -       44.0000   90.0000 -165.0000 25

#__ type_ start__ end____ width___ exp.time_
 16 omega   27.00   53.00   1.0000    1.5000
omega____ theta____ kappa____ phi______ frames
    -       52.0000   78.0000 -141.0000 26

#__ type_ start__ end____ width___ exp.time_
 17 omega   75.00  116.00   1.0000    1.5000
omega____ theta____ kappa____ phi______ frames
    -       52.0000   76.0000   30.0000 41

#__ type_ start__ end____ width___ exp.time_
 18 omega   26.00   51.00   1.0000    1.5000
omega____ theta____ kappa____ phi______ frames
    -       52.0000   78.0000  -58.0000 25

#__ type_ start__ end____ width___ exp.time_
 19 omega   27.00   71.00   1.0000    1.5000
omega____ theta____ kappa____ phi______ frames
    -       52.0000   76.0000   30.0000 44

#__ type_ start__ end____ width___ exp.time_
 20 omega   93.00  122.00   1.0000    1.5000
omega____ theta____ kappa____ phi______ frames
    -       56.0000   79.0000  -33.0000 29

#__ type_ start__ end____ width___ exp.time_
 21 omega   41.00   66.00   1.0000    1.5000
omega____ theta____ kappa____ phi______ frames
    -       56.0000   72.0000  127.0000 25

#__ type_ start__ end____ width___ exp.time_
 22 omega   83.00  110.00   1.0000    1.5000
omega____ theta____ kappa____ phi______ frames
    -       56.0000   72.0000   89.0000 27

#__ type_ start__ end____ width___ exp.time_
 23 omega   34.00   70.00   1.0000    1.5000
omega____ theta____ kappa____ phi______ frames
    -       56.0000   72.0000   89.0000 36

#__ type_ start__ end____ width___ exp.time_
 24 omega   37.00   79.00   1.0000    1.5000
omega____ theta____ kappa____ phi______ frames
    -       56.0000   75.0000   10.0000 42

#__ type_ start__ end____ width___ exp.time_
 25 omega   32.00   64.00   1.0000    1.5000
omega____ theta____ kappa____ phi______ frames
    -       56.0000   79.0000  -33.0000 32

#__ type_ start__ end____ width___ exp.time_
 26 omega   33.00  124.00   1.0000    1.5000
omega____ theta____ kappa____ phi______ frames
    -       56.0000   79.0000 -110.0000 91

#__ type_ start__ end____ width___ exp.time_
 27 omega   36.00  121.00   1.0000    1.5000
omega____ theta____ kappa____ phi______ frames
    -       56.0000   70.0000  171.0000 85

#__ type_ start__ end____ width___ exp.time_
 28 omega   82.00  116.00   1.0000    1.8000
omega____ theta____ kappa____ phi______ frames
    -      108.0000   77.0000  120.0000 34

#__ type_ start__ end____ width___ exp.time_
 29 omega   39.00  113.00   1.0000    1.8000
omega____ theta____ kappa____ phi______ frames
    -      108.0000 -119.0000  -76.0000 74

#__ type_ start__ end____ width___ exp.time_
 30 omega   62.00  135.00   1.0000    1.8000
omega____ theta____ kappa____ phi______ frames
    -      108.0000  -77.0000   90.0000 73

#__ type_ start__ end____ width___ exp.time_
 31 omega   64.00  104.00   1.0000    1.8000
omega____ theta____ kappa____ phi______ frames
    -      108.0000 -107.0000  -30.0000 40

#__ type_ start__ end____ width___ exp.time_
 32 omega   81.00  176.00   1.0000    1.8000
omega____ theta____ kappa____ phi______ frames
    -      108.0000   77.0000   60.0000 95

#__ type_ start__ end____ width___ exp.time_
 33 omega  135.00  161.00   1.0000    1.8000
omega____ theta____ kappa____ phi______ frames
    -      108.0000   77.0000  -60.0000 26

#__ type_ start__ end____ width___ exp.time_
 34 omega   38.00  104.00   1.0000    1.8000
omega____ theta____ kappa____ phi______ frames
    -      108.0000 -108.0000  108.0000 66

#__ type_ start__ end____ width___ exp.time_
 35 omega   81.00  126.00   1.0000    1.8000
omega____ theta____ kappa____ phi______ frames
    -      108.0000   77.0000  -60.0000 45

#__ type_ start__ end____ width___ exp.time_
 36 omega   72.00  104.00   1.0000    1.8000
omega____ theta____ kappa____ phi______ frames
    -      108.0000   15.0000 -150.0000 32

#__ type_ start__ end____ width___ exp.time_
 37 omega   45.00  134.00   1.0000    1.8000
omega____ theta____ kappa____ phi______ frames
    -      108.0000  -77.0000  -60.0000 89

#__ type_ start__ end____ width___ exp.time_
 38 omega  117.00  174.00   1.0000    1.8000
omega____ theta____ kappa____ phi______ frames
    -      108.0000   77.0000  150.0000 57

#__ type_ start__ end____ width___ exp.time_
 39 omega   81.00  108.00   1.0000    1.8000
omega____ theta____ kappa____ phi______ frames
    -      108.0000   77.0000  150.0000 27

#__ type_ start__ end____ width___ exp.time_
 40 omega   81.00  164.00   1.0000    1.8000
omega____ theta____ kappa____ phi______ frames
    -      108.0000   77.0000 -120.0000 83

#__ type_ start__ end____ width___ exp.time_
 41 omega   81.00  172.00   1.0000    1.8000
omega____ theta____ kappa____ phi______ frames
    -      108.0000   77.0000   30.0000 91

#__ type_ start__ end____ width___ exp.time_
 42 omega   81.00  154.00   1.0000    1.8000
omega____ theta____ kappa____ phi______ frames
    -      108.0000   77.0000   90.0000 73

#__ type_ start__ end____ width___ exp.time_
 43 omega  134.00  174.00   1.0000    1.8000
omega____ theta____ kappa____ phi______ frames
    -      108.0000   77.0000 -180.0000 40

#__ type_ start__ end____ width___ exp.time_
 44 omega   82.00  128.00   1.0000    1.8000
omega____ theta____ kappa____ phi______ frames
    -      108.0000   77.0000 -180.0000 46

#__ type_ start__ end____ width___ exp.time_
 45 omega   92.00  117.00   1.0000    1.8000
omega____ theta____ kappa____ phi______ frames
    -      108.0000   53.0000  -84.0000 25

#__ type_ start__ end____ width___ exp.time_
 46 omega   81.00  145.00   1.0000    1.8000
omega____ theta____ kappa____ phi______ frames
    -      108.0000   77.0000    0.0000 64

#__ type_ start__ end____ width___ exp.time_
 47 omega   82.00  176.00   1.0000    1.8000
omega____ theta____ kappa____ phi______ frames
    -      108.0000   77.0000  -30.0000 94

#__ type_ start__ end____ width___ exp.time_
 48 omega   81.00  150.00   1.0000    1.8000
omega____ theta____ kappa____ phi______ frames
    -      108.0000   77.0000 -150.0000 69

#__ type_ start__ end____ width___ exp.time_
 49 omega  138.00  169.00   1.0000    1.8000
omega____ theta____ kappa____ phi______ frames
    -      108.0000   77.0000  -90.0000 31

#__ type_ start__ end____ width___ exp.time_
 50 omega   81.00  135.00   1.0000    1.8000
omega____ theta____ kappa____ phi______ frames
    -      108.0000   77.0000  -90.0000 54

#__ type_ start__ end____ width___ exp.time_
 51 omega  130.00  176.00   1.0000    1.8000
omega____ theta____ kappa____ phi______ frames
    -      108.0000   77.0000  120.0000 46
;
_diffrn_measurement_device_type 'Xcalibur, Eos, Gemini'
_diffrn_measurement_method '\w scans'
_diffrn_orient_matrix_UB_11 -0.1278144000
_diffrn_orient_matrix_UB_12 0.0582419000
_diffrn_orient_matrix_UB_13 -0.0954651000
_diffrn_orient_matrix_UB_21 0.0631201000
_diffrn_orient_matrix_UB_22 0.1521374000
_diffrn_orient_matrix_UB_23 -0.0385338000
_diffrn_orient_matrix_UB_31 0.1615992000
_diffrn_orient_matrix_UB_32 0.0000566000
_diffrn_orient_matrix_UB_33 -0.1220602000
_diffrn_radiation_monochromator graphite
_diffrn_radiation_type 'Cu K\a'
_diffrn_radiation_wavelength 1.5418
_diffrn_reflns_av_R_equivalents 0.0226
_diffrn_reflns_av_unetI/netI 0.0204
_diffrn_reflns_limit_h_max 9
_diffrn_reflns_limit_h_min -9
_diffrn_reflns_limit_k_max 12
_diffrn_reflns_limit_k_min -12
_diffrn_reflns_limit_l_max 13
_diffrn_reflns_limit_l_min -13
_diffrn_reflns_number 9049
_diffrn_reflns_theta_full 71.10
_diffrn_reflns_theta_max 71.10
_diffrn_reflns_theta_min 4.58
_diffrn_source 'Enhance (Cu) X-ray Source'
_exptl_absorpt_coefficient_mu 0.622
_exptl_absorpt_correction_T_max 1.00000
_exptl_absorpt_correction_T_min 0.80743
_exptl_absorpt_correction_type multi-scan
_exptl_absorpt_process_details
;
CrysAlisPro, Agilent Technologies,
Version 1.171.35.11 (release 16-05-2011 CrysAlis171 .NET)
(compiled May 16 2011,17:55:39)
Empirical absorption correction using spherical harmonics,
 implemented in SCALE3 ABSPACK scaling algorithm.
;
_exptl_crystal_colour colorless
_exptl_crystal_density_diffrn 1.163
_exptl_crystal_density_method 'not measured'
_exptl_crystal_description block
_exptl_crystal_F_000 292
_exptl_crystal_size_max 0.34
_exptl_crystal_size_mid 0.30
_exptl_crystal_size_min 0.25
_refine_diff_density_max 0.293
_refine_diff_density_min -0.312
_refine_diff_density_rms 0.065
_refine_ls_extinction_method none
_refine_ls_goodness_of_fit_ref 1.052
_refine_ls_hydrogen_treatment mixed
_refine_ls_matrix_type full
_refine_ls_number_parameters 177
_refine_ls_number_reflns 2894
_refine_ls_number_restraints 0
_refine_ls_restrained_S_all 1.052
_refine_ls_R_factor_all 0.0447
_refine_ls_R_factor_gt 0.0432
_refine_ls_shift/su_max 0.000
_refine_ls_shift/su_mean 0.000
_refine_ls_structure_factor_coef Fsqd
_refine_ls_weighting_details 'calc w=1/[\s^2^(Fo^2^)+(0.0635P)^2^+0.3000P] where P=(Fo^2^+2Fc^2^)/3'
_refine_ls_weighting_scheme calc
_refine_ls_wR_factor_gt 0.1107
_refine_ls_wR_factor_ref 0.1123
_reflns_number_gt 2738
_reflns_number_total 2894
_reflns_threshold_expression >2sigma(I)
_cod_data_source_file np7b01071_si_005.cif
_cod_data_source_block exp_4957
_cod_depositor_comments
;
The following automatic conversions were performed:

data item '_chemical_melting_point' value '433.45-433.85 K' was
changed to '433.6(2)' -- the average value was taken and precision
was estimated.

Automatic conversion script
Id: cif_fix_values 6909 2019-04-08 15:41:33Z antanas 
;
_cod_original_cell_volume 760.77(11)
_cod_database_code 1553352
_reflns_odcompleteness_completeness 99.96
_reflns_odcompleteness_iscentric 1
_reflns_odcompleteness_theta 66.97

loop_
_space_group_symop_id
_space_group_symop_operation_xyz
1 'x, y, z'
2 '-x, -y, -z'

loop_
_atom_site_label
_atom_site_type_symbol
_atom_site_fract_x
_atom_site_fract_y
_atom_site_fract_z
_atom_site_U_iso_or_equiv
_atom_site_adp_type
_atom_site_occupancy
_atom_site_symmetry_multiplicity
_atom_site_calc_flag
_atom_site_refinement_flags
O2 O 0.28367(13) 0.16312(9) 0.46284(9) 0.0206(2) Uani 1 1 d .
O3 O 0.32561(12) 0.37923(9) -0.00694(9) 0.0179(2) Uani 1 1 d .
O1 O 0.72704(12) -0.05231(9) 0.05267(9) 0.0177(2) Uani 1 1 d .
C4 C 0.33479(17) -0.22651(12) 0.40277(12) 0.0158(3) Uani 1 1 d .
C6 C 0.20420(16) 0.00895(12) 0.38090(12) 0.0147(3) Uani 1 1 d .
H6 H 0.1045 -0.0082 0.3553 0.018 Uiso 1 1 calc R
C7 C 0.23131(16) 0.14908(13) 0.37638(12) 0.0150(3) Uani 1 1 d .
C1 C 0.69912(16) 0.04085(12) 0.12025(12) 0.0144(3) Uani 1 1 d .
C5 C 0.32050(17) -0.09238(12) 0.42100(12) 0.0148(3) Uani 1 1 d .
H5 H 0.4009 -0.0793 0.4645 0.018 Uiso 1 1 calc R
C10 C 0.54527(17) 0.26641(12) 0.11451(12) 0.0153(3) Uani 1 1 d .
H10A H 0.5550 0.2200 0.2084 0.018 Uiso 1 1 calc R
H10B H 0.5932 0.3638 0.0738 0.018 Uiso 1 1 calc R
C9 C 0.33940(17) 0.26387(12) 0.11908(12) 0.0141(3) Uani 1 1 d .
H9 H 0.3070 0.1754 0.1197 0.017 Uiso 1 1 calc R
C2 C 0.55680(17) -0.07296(12) 0.16478(12) 0.0149(3) Uani 1 1 d .
H2 H 0.4447 -0.0401 0.1344 0.018 Uiso 1 1 calc R
C12 C 0.83836(18) 0.02566(14) 0.19830(13) 0.0198(3) Uani 1 1 d .
H12A H 0.8454 -0.0726 0.2569 0.030 Uiso 1 1 calc R
H12B H 0.7993 0.0759 0.2541 0.030 Uiso 1 1 calc R
H12C H 0.9592 0.0640 0.1336 0.030 Uiso 1 1 calc R
C11 C 0.66598(16) 0.19246(12) 0.03019(12) 0.0148(3) Uani 1 1 d .
H11A H 0.6048 0.1932 -0.0352 0.018 Uiso 1 1 calc R
H11B H 0.7857 0.2454 -0.0225 0.018 Uiso 1 1 calc R
C14 C 0.33479(19) -0.35254(13) 0.54129(13) 0.0222(3) Uani 1 1 d .
H14A H 0.4355 -0.3376 0.5713 0.033 Uiso 1 1 calc R
H14B H 0.3509 -0.4377 0.5294 0.033 Uiso 1 1 calc R
H14C H 0.2180 -0.3610 0.6097 0.033 Uiso 1 1 calc R
C3 C 0.52592(17) -0.21232(12) 0.29356(13) 0.0167(3) Uani 1 1 d .
H3A H 0.6259 -0.2212 0.3350 0.020 Uiso 1 1 calc R
H3B H 0.5316 -0.2891 0.2675 0.020 Uiso 1 1 calc R
C8 C 0.20432(17) 0.27507(12) 0.24851(13) 0.0156(3) Uani 1 1 d .
H8 H 0.0760 0.2662 0.2467 0.019 Uiso 1 1 calc R
C13 C 0.17471(18) -0.25137(13) 0.35479(13) 0.0184(3) Uani 1 1 d .
H13A H 0.0572 -0.2539 0.4201 0.028 Uiso 1 1 calc R
H13B H 0.1872 -0.3397 0.3489 0.028 Uiso 1 1 calc R
H13C H 0.1795 -0.1760 0.2653 0.028 Uiso 1 1 calc R
C15 C 0.23018(19) 0.41624(13) 0.24965(14) 0.0206(3) Uani 1 1 d .
H15A H 0.1506 0.4150 0.3345 0.031 Uiso 1 1 calc R
H15B H 0.1980 0.4910 0.1725 0.031 Uiso 1 1 calc R
H15C H 0.3583 0.4317 0.2426 0.031 Uiso 1 1 calc R
C16 C 0.16329(19) 0.36798(13) -0.04350(13) 0.0203(3) Uani 1 1 d .
H16A H 0.1645 0.4472 -0.1300 0.030 Uiso 1 1 calc R
H16B H 0.0537 0.3672 0.0274 0.030 Uiso 1 1 calc R
H16C H 0.1620 0.2819 -0.0527 0.030 Uiso 1 1 calc R

loop_
_atom_site_aniso_label
_atom_site_aniso_U_11
_atom_site_aniso_U_22
_atom_site_aniso_U_33
_atom_site_aniso_U_23
_atom_site_aniso_U_13
_atom_site_aniso_U_12
O2 0.0253(5) 0.0216(5) 0.0166(4) -0.0101(4) -0.0059(4) 0.0020(4)
O3 0.0203(5) 0.0142(4) 0.0153(4) -0.0019(3) -0.0066(4) -0.0004(3)
O1 0.0172(5) 0.0181(4) 0.0158(4) -0.0085(4) -0.0002(4) 0.0014(3)
C4 0.0154(6) 0.0136(6) 0.0149(6) -0.0044(5) -0.0027(5) 0.0020(4)
C6 0.0135(6) 0.0162(6) 0.0113(6) -0.0047(5) -0.0010(5) -0.0013(4)
C7 0.0115(6) 0.0170(6) 0.0132(6) -0.0064(5) 0.0005(5) 0.0014(4)
C1 0.0127(6) 0.0170(6) 0.0118(5) -0.0063(5) -0.0014(4) 0.0016(4)
C5 0.0151(6) 0.0162(6) 0.0096(5) -0.0036(4) -0.0018(4) -0.0009(4)
C10 0.0148(6) 0.0150(6) 0.0147(6) -0.0061(5) -0.0031(5) -0.0003(4)
C9 0.0158(6) 0.0116(5) 0.0126(6) -0.0033(5) -0.0040(5) 0.0007(4)
C2 0.0139(6) 0.0162(6) 0.0139(6) -0.0072(5) -0.0028(5) 0.0027(5)
C12 0.0160(6) 0.0216(6) 0.0193(6) -0.0059(5) -0.0062(5) 0.0005(5)
C11 0.0134(6) 0.0161(6) 0.0118(6) -0.0046(5) -0.0014(5) -0.0011(4)
C14 0.0223(7) 0.0169(6) 0.0186(7) -0.0018(5) -0.0035(5) 0.0029(5)
C3 0.0152(6) 0.0140(6) 0.0180(6) -0.0058(5) -0.0029(5) 0.0026(5)
C8 0.0141(6) 0.0143(6) 0.0164(6) -0.0061(5) -0.0030(5) 0.0017(4)
C13 0.0165(6) 0.0162(6) 0.0212(6) -0.0088(5) -0.0026(5) 0.0001(5)
C15 0.0226(7) 0.0157(6) 0.0203(6) -0.0084(5) -0.0013(5) 0.0019(5)
C16 0.0222(7) 0.0192(6) 0.0189(6) -0.0060(5) -0.0098(5) 0.0047(5)

loop_
_atom_type_symbol
_atom_type_description
_atom_type_scat_dispersion_real
_atom_type_scat_dispersion_imag
_atom_type_scat_source
C C 0.0181 0.0091 'International Tables Vol C Tables 4.2.6.8 and 6.1.1.4'
H H 0.0000 0.0000 'International Tables Vol C Tables 4.2.6.8 and 6.1.1.4'
O O 0.0492 0.0322 'International Tables Vol C Tables 4.2.6.8 and 6.1.1.4'

loop_
_geom_angle_atom_site_label_1
_geom_angle_atom_site_label_2
_geom_angle_atom_site_label_3
_geom_angle
C16 O3 C9 113.82(9)
C2 O1 C1 60.97(7)
C5 C4 C14 108.89(10)
C5 C4 C3 106.52(10)
C5 C4 C13 112.81(10)
C14 C4 C3 108.99(10)
C13 C4 C14 109.27(10)
C13 C4 C3 110.27(10)
C7 C6 H6 119.5
C5 C6 H6 119.5
C5 C6 C7 120.92(11)
O2 C7 C6 122.84(11)
O2 C7 C8 122.19(11)
C6 C7 C8 114.78(10)
O1 C1 C2 59.48(7)
O1 C1 C12 113.52(10)
O1 C1 C11 114.53(9)
C2 C1 C12 122.16(10)
C2 C1 C11 119.46(10)
C12 C1 C11 114.66(10)
C4 C5 H5 116.8
C6 C5 C4 126.37(11)
C6 C5 H5 116.8
H10A C10 H10B 107.9
C9 C10 H10A 109.1
C9 C10 H10B 109.1
C9 C10 C11 112.41(10)
C11 C10 H10A 109.1
C11 C10 H10B 109.1
O3 C9 C10 105.73(9)
O3 C9 H9 108.7
O3 C9 C8 111.66(9)
C10 C9 H9 108.7
C10 C9 C8 113.08(10)
C8 C9 H9 108.7
O1 C2 C1 59.56(7)
O1 C2 H2 114.4
O1 C2 C3 117.07(10)
C1 C2 H2 114.4
C1 C2 C3 125.62(10)
C3 C2 H2 114.4
C1 C12 H12A 109.5
C1 C12 H12B 109.5
C1 C12 H12C 109.5
H12A C12 H12B 109.5
H12A C12 H12C 109.5
H12B C12 H12C 109.5
C1 C11 C10 112.94(10)
C1 C11 H11A 109.0
C1 C11 H11B 109.0
C10 C11 H11A 109.0
C10 C11 H11B 109.0
H11A C11 H11B 107.8
C4 C14 H14A 109.5
C4 C14 H14B 109.5
C4 C14 H14C 109.5
H14A C14 H14B 109.5
H14A C14 H14C 109.5
H14B C14 H14C 109.5
C4 C3 H3A 109.1
C4 C3 H3B 109.1
C2 C3 C4 112.70(10)
C2 C3 H3A 109.1
C2 C3 H3B 109.1
H3A C3 H3B 107.8
C7 C8 C9 107.51(9)
C7 C8 H8 107.8
C7 C8 C15 112.90(10)
C9 C8 H8 107.8
C15 C8 C9 112.86(10)
C15 C8 H8 107.8
C4 C13 H13A 109.5
C4 C13 H13B 109.5
C4 C13 H13C 109.5
H13A C13 H13B 109.5
H13A C13 H13C 109.5
H13B C13 H13C 109.5
C8 C15 H15A 109.5
C8 C15 H15B 109.5
C8 C15 H15C 109.5
H15A C15 H15B 109.5
H15A C15 H15C 109.5
H15B C15 H15C 109.5
O3 C16 H16A 109.5
O3 C16 H16B 109.5
O3 C16 H16C 109.5
H16A C16 H16B 109.5
H16A C16 H16C 109.5
H16B C16 H16C 109.5

loop_
_geom_bond_atom_site_label_1
_geom_bond_atom_site_label_2
_geom_bond_distance
O2 C7 1.2158(15)
O3 C9 1.4291(14)
O3 C16 1.4207(15)
O1 C1 1.4569(14)
O1 C2 1.4558(14)
C4 C5 1.5097(16)
C4 C14 1.5375(16)
C4 C3 1.5553(17)
C4 C13 1.5324(17)
C6 H6 0.9300
C6 C7 1.4854(16)
C6 C5 1.3299(17)
C7 C8 1.5218(16)
C1 C2 1.4776(16)
C1 C12 1.5059(16)
C1 C11 1.5180(16)
C5 H5 0.9300
C10 H10A 0.9700
C10 H10B 0.9700
C10 C9 1.5297(16)
C10 C11 1.5388(16)
C9 H9 0.9800
C9 C8 1.5568(17)
C2 H2 0.9800
C2 C3 1.5127(16)
C12 H12A 0.9600
C12 H12B 0.9600
C12 H12C 0.9600
C11 H11A 0.9700
C11 H11B 0.9700
C14 H14A 0.9600
C14 H14B 0.9600
C14 H14C 0.9600
C3 H3A 0.9700
C3 H3B 0.9700
C8 H8 0.9800
C8 C15 1.5238(16)
C13 H13A 0.9600
C13 H13B 0.9600
C13 H13C 0.9600
C15 H15A 0.9600
C15 H15B 0.9600
C15 H15C 0.9600
C16 H16A 0.9600
C16 H16B 0.9600
C16 H16C 0.9600

loop_
_geom_torsion_atom_site_label_1
_geom_torsion_atom_site_label_2
_geom_torsion_atom_site_label_3
_geom_torsion_atom_site_label_4
_geom_torsion
O2 C7 C8 C9 119.26(12)
O2 C7 C8 C15 -5.88(17)
O3 C9 C8 C7 -179.36(9)
O3 C9 C8 C15 -54.20(13)
O1 C1 C2 C3 103.20(12)
O1 C1 C11 C10 151.27(10)
O1 C2 C3 C4 -176.61(9)
C6 C7 C8 C9 -55.87(13)
C6 C7 C8 C15 179.00(10)
C7 C6 C5 C4 -166.39(11)
C1 O1 C2 C3 -117.28(12)
C1 C2 C3 C4 112.89(13)
C5 C4 C3 C2 -49.40(13)
C5 C6 C7 O2 -37.94(18)
C5 C6 C7 C8 137.16(12)
C10 C9 C8 C7 -60.25(12)
C10 C9 C8 C15 64.90(13)
C9 C10 C11 C1 -97.45(12)
C2 O1 C1 C12 114.67(11)
C2 O1 C1 C11 -111.00(11)
C2 C1 C11 C10 83.81(13)
C12 C1 C2 O1 -100.16(12)
C12 C1 C2 C3 3.03(18)
C12 C1 C11 C10 -74.93(13)
C11 C1 C2 O1 102.74(11)
C11 C1 C2 C3 -154.06(11)
C11 C10 C9 O3 -82.77(11)
C11 C10 C9 C8 154.75(10)
C14 C4 C5 C6 -131.94(13)
C14 C4 C3 C2 -166.73(10)
C3 C4 C5 C6 110.66(13)
C13 C4 C5 C6 -10.46(18)
C13 C4 C3 C2 73.33(13)
C16 O3 C9 C10 160.57(10)
C16 O3 C9 C8 -76.05(12)
